data_4503350
loop_
_publ_author_name
'Aburaya, Kazuaki'
'Nakano, Kazunori'
'Sada, Kazuki'
'Yoswathananont, Nungruethai'
'Shigesato, Masashi'
'Hisaki, Ichiro'
'Tohnai, Norimitsu'
'Miyata, Mikiji'

_publ_section_title
;
 Importance of Weak Hydrogen Bonds in the Formation of Cholamide Inclusion
 Crystals with Aromatic Guests
;
_journal_issue 3
_journal_name_full 'Crystal Growth &amp; Design'
_journal_page_first 1013
_journal_paper_doi 10.1021/cg701011r
_journal_volume 8
_journal_year 2008
_chemical_formula_sum 'C32 H51 N O4'
_chemical_formula_weight 513.76
_space_group_IT_number 4
_symmetry_cell_setting monoclinic
_symmetry_Int_Tables_number 4
_symmetry_space_group_name_Hall 'P 2yb'
_symmetry_space_group_name_H-M 'P 1 21 1'
_cell_angle_alpha 90
_cell_angle_beta 107.984(1)
_cell_angle_gamma 90
_cell_formula_units_Z 2
_cell_length_a 12.1387(3)
_cell_length_b 7.9678(2)
_cell_length_c 16.0506(4)
_cell_measurement_reflns_used 5964
_cell_measurement_temperature 213.2
_cell_measurement_theta_max 68.2
_cell_measurement_theta_min 3.8
_cell_volume 1476.55(6)
_computing_cell_refinement PROCESS-AUTO
_computing_data_collection PROCESS-AUTO
_computing_data_reduction 'teXsan Ver. 1.10'
_computing_publication_material 'teXsan Ver. 1.10'
_computing_structure_refinement 'teXsan Ver. 1.10'
_computing_structure_solution SIR92
_diffrn_measured_fraction_theta_full 0.9439
_diffrn_measured_fraction_theta_max 0.9439
_diffrn_measurement_device_type 'Rigaku RAXIS-RAPID Imaging Plate'
_diffrn_measurement_method \w
_diffrn_radiation_type 'Cu K\a'
_diffrn_radiation_wavelength 1.5419
_diffrn_reflns_av_R_equivalents 0.028
_diffrn_reflns_limit_h_max 13
_diffrn_reflns_limit_h_min -14
_diffrn_reflns_limit_k_max 9
_diffrn_reflns_limit_k_min -8
_diffrn_reflns_limit_l_max 16
_diffrn_reflns_limit_l_min -19
_diffrn_reflns_number 9186
_diffrn_reflns_theta_full 68.21
_diffrn_reflns_theta_max 68.21
_exptl_absorpt_coefficient_mu 0.583
_exptl_absorpt_correction_T_max 0.922
_exptl_absorpt_correction_T_min 0.803
_exptl_absorpt_correction_type integration
_exptl_absorpt_process_details '(Higashi, 1999)'
_exptl_crystal_colour colorless
_exptl_crystal_density_diffrn 1.155
_exptl_crystal_density_method 'not measured'
_exptl_crystal_description block
_exptl_crystal_size_max 0.600
_exptl_crystal_size_mid 0.200
_exptl_crystal_size_min 0.200
_refine_diff_density_max 0.33
_refine_diff_density_min -0.31
_refine_ls_extinction_method none
_refine_ls_goodness_of_fit_ref 2.419
_refine_ls_hydrogen_treatment noref
_refine_ls_number_parameters 334
_refine_ls_number_reflns 2759
_refine_ls_R_factor_gt 0.0782
_refine_ls_shift/su_max 0.0001
_refine_ls_structure_factor_coef Fsqd
_refine_ls_weighting_details 'w = 1/[\s^2^(Fo^2^) + (0.05000(Max(Fo^2^,0) + 2Fc^2^)/3)^2^]'
_refine_ls_weighting_scheme calc
_refine_ls_wR_factor_ref 0.2188
_reflns_number_gt 2276
_reflns_number_total 2759
_reflns_threshold_expression F^2^>2.0\s(F^2^)
_cod_data_source_file cg701011r-file003.cif
_cod_data_source_block CAM20
_cod_original_cell_volume 1476.54(7)
_cod_original_formula_sum 'C32 H51 N O4 '
_cod_database_code 4503350

loop_
_symmetry_equiv_pos_as_xyz
x,y,z
-x,1/2+y,-z

loop_
_atom_site_label
_atom_site_type_symbol
_atom_site_fract_x
_atom_site_fract_y
_atom_site_fract_z
_atom_site_U_iso_or_equiv
_atom_site_adp_type
_atom_site_occupancy
_atom_site_calc_flag
O(1) O 0.6056(2) 0.371(1) 0.6018(2) 0.0444(9) Uani 1.00 d
O(2) O 0.2667(2) 0.594(1) 0.3853(2) 0.0352(8) Uani 1.00 d
O(3) O 0.2097(2) 0.061(1) 0.2858(2) 0.0364(8) Uani 1.00 d
O(4) O -0.2101(3) 0.307(1) -0.1619(2) 0.0492(9) Uani 1.00 d
N(1) N -0.2868(3) 0.055(1) -0.2086(2) 0.044(1) Uani 1.00 d
C(1) C 0.3278(3) 0.156(1) 0.5976(2) 0.033(1) Uani 1.00 d
C(2) C 0.4485(3) 0.180(1) 0.5874(3) 0.036(1) Uani 1.00 d
C(3) C 0.4952(3) 0.349(1) 0.6185(3) 0.036(1) Uani 1.00 d
C(4) C 0.4119(3) 0.481(1) 0.5680(2) 0.032(1) Uani 1.00 d
C(5) C 0.2886(3) 0.465(1) 0.5725(2) 0.0281(9) Uani 1.00 d
C(6) C 0.2117(3) 0.605(1) 0.5219(2) 0.033(1) Uani 1.00 d
C(7) C 0.1733(3) 0.579(1) 0.4228(2) 0.0312(9) Uani 1.00 d
C(8) C 0.1193(3) 0.405(1) 0.3977(3) 0.0279(9) Uani 1.00 d
C(9) C 0.2020(3) 0.262(1) 0.4473(2) 0.0238(9) Uani 1.00 d
C(10) C 0.2364(3) 0.287(1) 0.5480(2) 0.0266(9) Uani 1.00 d
C(11) C 0.1473(3) 0.091(1) 0.4154(2) 0.0290(9) Uani 1.00 d
C(12) C 0.1086(3) 0.066(1) 0.3160(2) 0.0307(9) Uani 1.00 d
C(13) C 0.0242(3) 0.208(1) 0.2690(2) 0.0250(9) Uani 1.00 d
C(14) C 0.0858(3) 0.375(1) 0.2996(3) 0.0305(9) Uani 1.00 d
C(15) C 0.0096(4) 0.508(1) 0.2417(2) 0.037(1) Uani 1.00 d
C(16) C -0.0357(4) 0.417(1) 0.1533(2) 0.040(1) Uani 1.00 d
C(17) C -0.0058(3) 0.226(1) 0.1674(2) 0.0271(9) Uani 1.00 d
C(18) C -0.0902(3) 0.191(1) 0.2913(3) 0.039(1) Uani 1.00 d
C(19) C 0.1305(3) 0.265(1) 0.5802(2) 0.037(1) Uani 1.00 d
C(20) C -0.0993(3) 0.117(1) 0.1059(3) 0.0329(9) Uani 1.00 d
C(21) C -0.0740(4) -0.070(1) 0.1219(3) 0.053(1) Uani 1.00 d
C(22) C -0.1125(4) 0.162(1) 0.0122(3) 0.045(1) Uani 1.00 d
C(23) C -0.2303(4) 0.117(1) -0.0531(2) 0.048(1) Uani 1.00 d
C(24) C -0.2410(3) 0.168(1) -0.1457(2) 0.0345(10) Uani 1.00 d
C(25) C 0.4125(4) 0.257(1) -0.0181(4) 0.065(1) Uani 1.00 d
C(26) C 0.4942(4) 0.306(1) 0.0604(3) 0.060(1) Uani 1.00 d
C(27) C 0.4836(5) 0.266(1) 0.1426(4) 0.065(2) Uani 1.00 d
C(28) C 0.3885(5) 0.170(1) 0.1446(4) 0.072(2) Uani 1.00 d
C(29) C 0.3082(5) 0.122(1) 0.0652(5) 0.076(2) Uani 1.00 d
C(30) C 0.3200(5) 0.162(1) -0.0144(5) 0.076(2) Uani 1.00 d
C(31) C 0.4229(7) 0.305(1) -0.1079(5) 0.113(3) Uani 1.00 d
C(32) C 0.5722(6) 0.324(2) 0.2263(4) 0.098(2) Uani 1.00 d
H(1) H 0.3003 0.0480 0.5767 0.0403 Uiso 1.00 calc
H(2) H 0.3353 0.1637 0.6584 0.0403 Uiso 1.00 calc
H(3) H 0.4992 0.0967 0.6205 0.0444 Uiso 1.00 calc
H(4) H 0.4428 0.1686 0.5272 0.0444 Uiso 1.00 calc
H(5) H 0.5052 0.3609 0.6796 0.0437 Uiso 1.00 calc
H(6) H 0.4411 0.5885 0.5903 0.0380 Uiso 1.00 calc
H(7) H 0.4089 0.4736 0.5083 0.0380 Uiso 1.00 calc
H(8) H 0.2945 0.4825 0.6324 0.0342 Uiso 1.00 calc
H(9) H 0.1448 0.6115 0.5409 0.0398 Uiso 1.00 calc
H(10) H 0.2530 0.7083 0.5350 0.0398 Uiso 1.00 calc
H(11) H 0.1161 0.6616 0.3967 0.0372 Uiso 1.00 calc
H(12) H 0.0503 0.4009 0.4142 0.0338 Uiso 1.00 calc
H(13) H 0.2710 0.2713 0.4316 0.0289 Uiso 1.00 calc
H(14) H 0.0811 0.0777 0.4346 0.0361 Uiso 1.00 calc
H(15) H 0.2023 0.0065 0.4409 0.0361 Uiso 1.00 calc
H(16) H 0.0690 -0.0376 0.3025 0.0374 Uiso 1.00 calc
H(17) H 0.1559 0.3725 0.2853 0.0369 Uiso 1.00 calc
H(18) H 0.0538 0.6051 0.2373 0.0458 Uiso 1.00 calc
H(19) H -0.0519 0.5406 0.2629 0.0458 Uiso 1.00 calc
H(20) H -0.1169 0.4309 0.1297 0.0487 Uiso 1.00 calc
H(21) H 0.0006 0.4621 0.1130 0.0487 Uiso 1.00 calc
H(22) H 0.0637 0.2083 0.1532 0.0327 Uiso 1.00 calc
H(23) H -0.1419 0.2788 0.2630 0.0475 Uiso 1.00 calc
H(24) H -0.1247 0.0859 0.2713 0.0475 Uiso 1.00 calc
H(25) H -0.0750 0.1998 0.3527 0.0475 Uiso 1.00 calc
H(26) H 0.0719 0.3439 0.5505 0.0434 Uiso 1.00 calc
H(27) H 0.1010 0.1551 0.5681 0.0434 Uiso 1.00 calc
H(28) H 0.1518 0.2863 0.6414 0.0434 Uiso 1.00 calc
H(29) H -0.1707 0.1408 0.1161 0.0392 Uiso 1.00 calc
H(30) H -0.0030 -0.0956 0.1112 0.0654 Uiso 1.00 calc
H(31) H -0.1348 -0.1328 0.0838 0.0654 Uiso 1.00 calc
H(32) H -0.0674 -0.0953 0.1810 0.0654 Uiso 1.00 calc
H(33) H -0.0537 0.1030 -0.0043 0.0535 Uiso 1.00 calc
H(34) H -0.0998 0.2791 0.0095 0.0535 Uiso 1.00 calc
H(35) H -0.2416 0.0000 -0.0521 0.0586 Uiso 1.00 calc
H(36) H -0.2890 0.1737 -0.0359 0.0586 Uiso 1.00 calc
H(37) H 0.6521 0.4633 0.6221 0.0663 Uiso 1.00 calc
H(38) H 0.2982 0.7312 0.3746 0.0663 Uiso 1.00 calc
H(39) H 0.2051 0.0165 0.2348 0.0663 Uiso 1.00 calc
H(40) H -0.3111 -0.0520 -0.1947 0.0530 Uiso 1.00 calc
H(41) H -0.2965 0.0810 -0.2690 0.0530 Uiso 1.00 calc
H(42) H 0.5587 0.3706 0.0578 0.0732 Uiso 1.00 calc
H(43) H 0.3790 0.1392 0.1989 0.0855 Uiso 1.00 calc
H(44) H 0.2434 0.0572 0.0671 0.0902 Uiso 1.00 calc
H(45) H 0.2656 0.1242 -0.0671 0.0903 Uiso 1.00 calc
H(46) H 0.3589 0.3677 -0.1402 0.1371 Uiso 1.00 calc
H(47) H 0.4300 0.2055 -0.1393 0.1371 Uiso 1.00 calc
H(48) H 0.4927 0.3704 -0.1000 0.1371 Uiso 1.00 calc
H(49) H 0.6287 0.3918 0.2127 0.1212 Uiso 1.00 calc
H(50) H 0.6065 0.2323 0.2605 0.1212 Uiso 1.00 calc
H(51) H 0.5330 0.3926 0.2582 0.1212 Uiso 1.00 calc

loop_
_atom_site_aniso_label
_atom_site_aniso_U_11
_atom_site_aniso_U_22
_atom_site_aniso_U_33
_atom_site_aniso_U_12
_atom_site_aniso_U_13
_atom_site_aniso_U_23
O(1) 0.023(1) 0.030(2) 0.075(2) -0.001(1) 0.008(1) -0.009(2)
O(2) 0.042(1) 0.026(2) 0.042(2) -0.004(1) 0.019(1) 0.001(1)
O(3) 0.030(1) 0.039(2) 0.038(2) 0.004(1) 0.007(1) -0.011(1)
O(4) 0.074(2) 0.046(2) 0.023(1) -0.008(2) 0.007(1) 0.003(1)
N(1) 0.052(2) 0.043(2) 0.034(2) -0.002(2) 0.012(2) 0.001(2)
C(1) 0.033(2) 0.034(2) 0.026(2) 0.000(2) 0.001(2) 0.005(2)
C(2) 0.029(2) 0.031(2) 0.040(2) 0.003(2) -0.004(2) 0.004(2)
C(3) 0.026(2) 0.035(2) 0.040(2) -0.002(2) 0.000(2) 0.003(2)
C(4) 0.032(2) 0.028(2) 0.033(2) 0.002(2) 0.007(2) -0.006(2)
C(5) 0.035(2) 0.031(2) 0.020(2) -0.005(2) 0.011(2) -0.008(1)
C(6) 0.036(2) 0.033(2) 0.030(2) 0.003(2) 0.011(2) -0.008(2)
C(7) 0.037(2) 0.025(2) 0.031(2) 0.003(2) 0.009(2) -0.001(2)
C(8) 0.024(2) 0.021(2) 0.038(2) 0.004(1) 0.010(2) 0.003(2)
C(9) 0.031(2) 0.023(2) 0.016(1) -0.002(1) 0.005(1) 0.002(1)
C(10) 0.033(2) 0.032(2) 0.017(1) 0.001(2) 0.012(1) -0.002(1)
C(11) 0.031(2) 0.021(2) 0.030(2) -0.001(2) 0.002(2) -0.001(2)
C(12) 0.035(2) 0.023(2) 0.034(2) 0.003(2) 0.011(2) 0.005(2)
C(13) 0.028(2) 0.025(2) 0.020(2) -0.001(1) 0.004(1) 0.006(1)
C(14) 0.028(2) 0.025(2) 0.037(2) -0.002(2) 0.008(2) 0.005(2)
C(15) 0.049(2) 0.034(3) 0.023(2) 0.005(2) 0.005(2) 0.001(1)
C(16) 0.052(3) 0.036(2) 0.021(2) 0.000(2) -0.002(2) 0.005(2)
C(17) 0.027(2) 0.035(2) 0.016(1) -0.005(2) 0.002(1) 0.002(1)
C(18) 0.030(2) 0.041(3) 0.048(3) 0.000(2) 0.016(2) 0.009(2)
C(19) 0.036(2) 0.045(3) 0.031(2) -0.003(2) 0.013(2) 0.002(2)
C(20) 0.024(2) 0.036(2) 0.033(2) -0.002(2) 0.001(2) 0.002(2)
C(21) 0.064(3) 0.037(2) 0.045(3) -0.009(3) -0.002(2) -0.005(2)
C(22) 0.043(2) 0.054(3) 0.037(2) -0.004(2) 0.012(2) 0.006(2)
C(23) 0.059(2) 0.066(4) 0.013(2) -0.012(3) 0.004(2) 0.008(2)
C(24) 0.034(2) 0.048(2) 0.021(2) 0.001(2) 0.009(2) 0.006(1)
C(25) 0.044(3) 0.052(3) 0.090(3) -0.005(2) 0.008(2) -0.021(3)
C(26) 0.045(3) 0.060(4) 0.073(3) -0.006(3) 0.015(2) -0.006(3)
C(27) 0.062(3) 0.062(4) 0.071(3) 0.015(2) 0.020(2) 0.001(3)
C(28) 0.084(4) 0.049(4) 0.093(4) 0.006(3) 0.040(3) 0.015(3)
C(29) 0.048(3) 0.046(4) 0.129(4) -0.001(3) 0.022(3) -0.002(3)
C(30) 0.052(3) 0.043(3) 0.128(5) -0.005(2) 0.022(3) -0.018(4)
C(31) 0.156(7) 0.094(6) 0.110(5) 0.006(6) 0.070(5) 0.020(5)
C(32) 0.081(4) 0.104(6) 0.086(4) 0.017(4) -0.008(3) -0.009(4)

loop_
_atom_type_symbol
_atom_type_description
_atom_type_scat_dispersion_real
_atom_type_scat_dispersion_imag
_atom_type_scat_source
C C 0.018 0.009
;International Tables for Crystallography
(1992, Vol. C, Tables 4.2.6.8 and 6.1.1.1)
;
H H 0.000 0.000
;International Tables for Crystallography
(1992, Vol. C, Table 6.1.1.2)
;
O O 0.049 0.032
;International Tables for Crystallography
(1992, Vol. C, Tables 4.2.6.8 and 6.1.1.1)
;
N N 0.031 0.018
;International Tables for Crystallography
(1992, Vol. C, Tables 4.2.6.8 and 6.1.1.1)
;

loop_
_geom_angle_atom_site_label_1
_geom_angle_atom_site_label_2
_geom_angle_atom_site_label_3
_geom_angle
_geom_angle_site_symmetry_2
_geom_angle_site_symmetry_3
_geom_angle_publ_flag
C(2) C(1) C(10) 114.7(5) 1_555 1_555 yes
C(1) C(2) C(3) 110.6(5) 1_555 1_555 yes
O(1) C(3) C(2) 108.8(5) 1_555 1_555 yes
O(1) C(3) C(4) 108.7(5) 1_555 1_555 yes
C(2) C(3) C(4) 109.2(5) 1_555 1_555 yes
C(3) C(4) C(5) 114.9(5) 1_555 1_555 yes
C(4) C(5) C(6) 111.3(5) 1_555 1_555 yes
C(4) C(5) C(10) 113.2(5) 1_555 1_555 yes
C(6) C(5) C(10) 113.6(5) 1_555 1_555 yes
C(5) C(6) C(7) 113.3(5) 1_555 1_555 yes
O(2) C(7) C(6) 113.3(5) 1_555 1_555 yes
O(2) C(7) C(8) 107.0(5) 1_555 1_555 yes
C(6) C(7) C(8) 111.5(5) 1_555 1_555 yes
C(7) C(8) C(9) 111.6(4) 1_555 1_555 yes
C(7) C(8) C(14) 111.9(5) 1_555 1_555 yes
C(9) C(8) C(14) 109.7(5) 1_555 1_555 yes
C(8) C(9) C(10) 111.3(5) 1_555 1_555 yes
C(8) C(9) C(11) 109.6(4) 1_555 1_555 yes
C(10) C(9) C(11) 114.1(5) 1_555 1_555 yes
C(1) C(10) C(5) 108.2(5) 1_555 1_555 yes
C(1) C(10) C(9) 111.8(5) 1_555 1_555 yes
C(1) C(10) C(19) 107.0(5) 1_555 1_555 yes
C(5) C(10) C(9) 109.6(5) 1_555 1_555 yes
C(5) C(10) C(19) 109.6(5) 1_555 1_555 yes
C(9) C(10) C(19) 110.6(5) 1_555 1_555 yes
C(9) C(11) C(12) 115.0(5) 1_555 1_555 yes
O(3) C(12) C(11) 109.4(5) 1_555 1_555 yes
O(3) C(12) C(13) 110.9(5) 1_555 1_555 yes
C(11) C(12) C(13) 110.9(5) 1_555 1_555 yes
C(12) C(13) C(14) 107.0(4) 1_555 1_555 yes
C(12) C(13) C(17) 118.5(5) 1_555 1_555 yes
C(12) C(13) C(18) 109.1(5) 1_555 1_555 yes
C(14) C(13) C(17) 101.0(4) 1_555 1_555 yes
C(14) C(13) C(18) 112.9(5) 1_555 1_555 yes
C(17) C(13) C(18) 108.2(4) 1_555 1_555 yes
C(8) C(14) C(13) 114.7(5) 1_555 1_555 yes
C(8) C(14) C(15) 116.1(5) 1_555 1_555 yes
C(13) C(14) C(15) 105.4(4) 1_555 1_555 yes
C(14) C(15) C(16) 102.1(5) 1_555 1_555 yes
C(15) C(16) C(17) 109.1(5) 1_555 1_555 yes
C(13) C(17) C(16) 101.9(5) 1_555 1_555 yes
C(13) C(17) C(20) 120.7(5) 1_555 1_555 yes
C(16) C(17) C(20) 111.6(5) 1_555 1_555 yes
C(17) C(20) C(21) 112.1(5) 1_555 1_555 yes
C(17) C(20) C(22) 109.7(5) 1_555 1_555 yes
C(21) C(20) C(22) 111.0(6) 1_555 1_555 yes
C(20) C(22) C(23) 114.6(5) 1_555 1_555 yes
C(22) C(23) C(24) 113.0(6) 1_555 1_555 yes
O(4) C(24) N(1) 122.1(6) 1_555 1_555 yes
O(4) C(24) C(23) 121.0(6) 1_555 1_555 yes
N(1) C(24) C(23) 116.9(6) 1_555 1_555 yes
C(26) C(25) C(30) 118.4(10) 1_555 1_555 yes
C(26) C(25) C(31) 122.6(9) 1_555 1_555 yes
C(30) C(25) C(31) 119.0(9) 1_555 1_555 yes
C(25) C(26) C(27) 122.7(8) 1_555 1_555 yes
C(26) C(27) C(28) 117.7(8) 1_555 1_555 yes
C(26) C(27) C(32) 121.3(9) 1_555 1_555 yes
C(28) C(27) C(32) 121.0(9) 1_555 1_555 yes
C(27) C(28) C(29) 118.6(9) 1_555 1_555 yes
C(28) C(29) C(30) 122.9(9) 1_555 1_555 yes
C(25) C(30) C(29) 119.6(10) 1_555 1_555 yes

loop_
_geom_bond_atom_site_label_1
_geom_bond_atom_site_label_2
_geom_bond_distance
_geom_bond_publ_flag
O(1) C(3) 1.456(7) yes
O(2) C(7) 1.443(7) yes
O(3) C(12) 1.452(7) yes
O(4) C(24) 1.222(8) yes
N(1) C(24) 1.339(9) yes
C(1) C(2) 1.535(8) yes
C(1) C(10) 1.550(8) yes
C(2) C(3) 1.491(9) yes
C(3) C(4) 1.509(8) yes
C(4) C(5) 1.527(8) yes
C(5) C(6) 1.517(9) yes
C(5) C(10) 1.556(9) yes
C(6) C(7) 1.528(8) yes
C(7) C(8) 1.528(8) yes
C(8) C(9) 1.564(7) yes
C(8) C(14) 1.519(8) yes
C(9) C(10) 1.552(7) yes
C(9) C(11) 1.539(8) yes
C(10) C(19) 1.536(8) yes
C(11) C(12) 1.529(8) yes
C(12) C(13) 1.557(8) yes
C(13) C(14) 1.530(8) yes
C(13) C(17) 1.564(7) yes
C(13) C(18) 1.544(7) yes
C(14) C(15) 1.521(8) yes
C(15) C(16) 1.538(9) yes
C(16) C(17) 1.564(9) yes
C(17) C(20) 1.525(8) yes
C(20) C(21) 1.52(1) yes
C(20) C(22) 1.506(8) yes
C(22) C(23) 1.532(9) yes
C(23) C(24) 1.506(8) yes
C(25) C(26) 1.40(1) yes
C(25) C(30) 1.37(1) yes
C(25) C(31) 1.53(1) yes
C(26) C(27) 1.40(1) yes
C(27) C(28) 1.39(1) yes
C(27) C(32) 1.51(1) yes
C(28) C(29) 1.40(1) yes
C(29) C(30) 1.37(1) yes

loop_
_geom_contact_atom_site_label_1
_geom_contact_atom_site_label_2
_geom_contact_distance
_geom_contact_site_symmetry_2
O(1) O(2) 2.671(6) 2_646
O(1) O(3) 2.841(6) 2_656
O(1) C(11) 3.555(7) 2_656
O(2) N(1) 2.937(6) 2_555
O(2) C(2) 3.418(7) 2_656
O(2) C(3) 3.552(8) 2_656
O(3) O(4) 2.838(6) 2_545
O(4) C(29) 3.35(1) 2_555
O(4) C(21) 3.449(10) 2_555
N(1) C(14) 3.513(8) 2_545
N(1) C(28) 3.58(1) 2_545
N(1) C(15) 3.584(9) 2_545

loop_
_geom_torsion_atom_site_label_1
_geom_torsion_atom_site_label_2
_geom_torsion_atom_site_label_3
_geom_torsion_atom_site_label_4
_geom_torsion
_geom_torsion_site_symmetry_1
_geom_torsion_site_symmetry_2
_geom_torsion_site_symmetry_3
_geom_torsion_site_symmetry_4
_geom_torsion_publ_flag
O(1) C(3) C(2) C(1) -176.0(5) 1_555 1_555 1_555 1_555 yes
O(1) C(3) C(4) C(5) 174.9(5) 1_555 1_555 1_555 1_555 yes
O(2) C(7) C(6) C(5) -68.8(7) 1_555 1_555 1_555 1_555 yes
O(2) C(7) C(8) C(9) 70.4(6) 1_555 1_555 1_555 1_555 yes
O(2) C(7) C(8) C(14) -52.9(6) 1_555 1_555 1_555 1_555 yes
O(3) C(12) C(11) C(9) 67.6(6) 1_555 1_555 1_555 1_555 yes
O(3) C(12) C(13) C(14) -66.7(5) 1_555 1_555 1_555 1_555 yes
O(3) C(12) C(13) C(17) 46.4(7) 1_555 1_555 1_555 1_555 yes
O(3) C(12) C(13) C(18) 170.8(5) 1_555 1_555 1_555 1_555 yes
O(4) C(24) C(23) C(22) -45.8(10) 1_555 1_555 1_555 1_555 yes
N(1) C(24) C(23) C(22) 134.9(7) 1_555 1_555 1_555 1_555 yes
C(1) C(2) C(3) C(4) -57.4(6) 1_555 1_555 1_555 1_555 yes
C(1) C(10) C(5) C(4) 46.7(6) 1_555 1_555 1_555 1_555 yes
C(1) C(10) C(5) C(6) 174.8(5) 1_555 1_555 1_555 1_555 yes
C(1) C(10) C(9) C(8) -174.3(5) 1_555 1_555 1_555 1_555 yes
C(1) C(10) C(9) C(11) 61.0(6) 1_555 1_555 1_555 1_555 yes
C(2) C(1) C(10) C(5) -51.0(6) 1_555 1_555 1_555 1_555 yes
C(2) C(1) C(10) C(9) 69.7(6) 1_555 1_555 1_555 1_555 yes
C(2) C(1) C(10) C(19) -169.1(5) 1_555 1_555 1_555 1_555 yes
C(2) C(3) C(4) C(5) 56.3(6) 1_555 1_555 1_555 1_555 yes
C(3) C(2) C(1) C(10) 58.4(6) 1_555 1_555 1_555 1_555 yes
C(3) C(4) C(5) C(6) 178.6(5) 1_555 1_555 1_555 1_555 yes
C(3) C(4) C(5) C(10) -52.1(7) 1_555 1_555 1_555 1_555 yes
C(4) C(5) C(6) C(7) 76.9(6) 1_555 1_555 1_555 1_555 yes
C(4) C(5) C(10) C(9) -75.4(6) 1_555 1_555 1_555 1_555 yes
C(4) C(5) C(10) C(19) 163.1(5) 1_555 1_555 1_555 1_555 yes
C(5) C(6) C(7) C(8) 52.1(6) 1_555 1_555 1_555 1_555 yes
C(5) C(10) C(9) C(8) -54.4(6) 1_555 1_555 1_555 1_555 yes
C(5) C(10) C(9) C(11) -179.1(5) 1_555 1_555 1_555 1_555 yes
C(6) C(5) C(10) C(9) 52.7(6) 1_555 1_555 1_555 1_555 yes
C(6) C(5) C(10) C(19) -68.8(6) 1_555 1_555 1_555 1_555 yes
C(6) C(7) C(8) C(9) -54.1(6) 1_555 1_555 1_555 1_555 yes
C(6) C(7) C(8) C(14) -177.4(5) 1_555 1_555 1_555 1_555 yes
C(7) C(6) C(5) C(10) -52.1(6) 1_555 1_555 1_555 1_555 yes
C(7) C(8) C(9) C(10) 56.5(6) 1_555 1_555 1_555 1_555 yes
C(7) C(8) C(9) C(11) -176.3(5) 1_555 1_555 1_555 1_555 yes
C(7) C(8) C(14) C(13) -176.3(5) 1_555 1_555 1_555 1_555 yes
C(7) C(8) C(14) C(15) -52.9(7) 1_555 1_555 1_555 1_555 yes
C(8) C(9) C(10) C(19) 66.6(6) 1_555 1_555 1_555 1_555 yes
C(8) C(9) C(11) C(12) 52.2(6) 1_555 1_555 1_555 1_555 yes
C(8) C(14) C(13) C(12) -60.0(6) 1_555 1_555 1_555 1_555 yes
C(8) C(14) C(13) C(17) 175.5(5) 1_555 1_555 1_555 1_555 yes
C(8) C(14) C(13) C(18) 60.1(6) 1_555 1_555 1_555 1_555 yes
C(8) C(14) C(15) C(16) -164.0(5) 1_555 1_555 1_555 1_555 yes
C(9) C(8) C(14) C(13) 59.3(6) 1_555 1_555 1_555 1_555 yes
C(9) C(8) C(14) C(15) -177.3(5) 1_555 1_555 1_555 1_555 yes
C(9) C(11) C(12) C(13) -55.0(6) 1_555 1_555 1_555 1_555 yes
C(10) C(9) C(8) C(14) -178.9(5) 1_555 1_555 1_555 1_555 yes
C(10) C(9) C(11) C(12) 177.8(5) 1_555 1_555 1_555 1_555 yes
C(11) C(9) C(8) C(14) -51.7(6) 1_555 1_555 1_555 1_555 yes
C(11) C(9) C(10) C(19) -58.1(7) 1_555 1_555 1_555 1_555 yes
C(11) C(12) C(13) C(14) 55.0(6) 1_555 1_555 1_555 1_555 yes
C(11) C(12) C(13) C(17) 168.1(5) 1_555 1_555 1_555 1_555 yes
C(11) C(12) C(13) C(18) -67.5(6) 1_555 1_555 1_555 1_555 yes
C(12) C(13) C(14) C(15) 171.1(5) 1_555 1_555 1_555 1_555 yes
C(12) C(13) C(17) C(16) -153.2(5) 1_555 1_555 1_555 1_555 yes
C(12) C(13) C(17) C(20) 82.5(7) 1_555 1_555 1_555 1_555 yes
C(13) C(14) C(15) C(16) -35.9(6) 1_555 1_555 1_555 1_555 yes
C(13) C(17) C(16) C(15) 16.0(7) 1_555 1_555 1_555 1_555 yes
C(13) C(17) C(20) C(21) -57.7(8) 1_555 1_555 1_555 1_555 yes
C(13) C(17) C(20) C(22) 178.5(6) 1_555 1_555 1_555 1_555 yes
C(14) C(13) C(17) C(16) -36.8(5) 1_555 1_555 1_555 1_555 yes
C(14) C(13) C(17) C(20) -161.1(5) 1_555 1_555 1_555 1_555 yes
C(14) C(15) C(16) C(17) 11.5(7) 1_555 1_555 1_555 1_555 yes
C(15) C(14) C(13) C(17) 46.5(5) 1_555 1_555 1_555 1_555 yes
C(15) C(14) C(13) C(18) -68.9(6) 1_555 1_555 1_555 1_555 yes
C(15) C(16) C(17) C(20) 146.2(5) 1_555 1_555 1_555 1_555 yes
C(16) C(17) C(13) C(18) 82.0(6) 1_555 1_555 1_555 1_555 yes
C(16) C(17) C(20) C(21) -177.3(5) 1_555 1_555 1_555 1_555 yes
C(16) C(17) C(20) C(22) 59.0(7) 1_555 1_555 1_555 1_555 yes
C(17) C(20) C(22) C(23) -156.8(6) 1_555 1_555 1_555 1_555 yes
C(18) C(13) C(17) C(20) -42.3(7) 1_555 1_555 1_555 1_555 yes
C(20) C(22) C(23) C(24) 178.8(6) 1_555 1_555 1_555 1_555 yes
C(21) C(20) C(22) C(23) 78.9(8) 1_555 1_555 1_555 1_555 yes
C(25) C(26) C(27) C(28) 1(1) 1_555 1_555 1_555 1_555 yes
C(25) C(26) C(27) C(32) -178.3(10) 1_555 1_555 1_555 1_555 yes
C(25) C(30) C(29) C(28) -1(1) 1_555 1_555 1_555 1_555 yes
C(26) C(25) C(30) C(29) 2(1) 1_555 1_555 1_555 1_555 yes
C(26) C(27) C(28) C(29) -1(1) 1_555 1_555 1_555 1_555 yes
C(27) C(26) C(25) C(30) -2(1) 1_555 1_555 1_555 1_555 yes
C(27) C(26) C(25) C(31) 178.4(9) 1_555 1_555 1_555 1_555 yes
C(27) C(28) C(29) C(30) 1(1) 1_555 1_555 1_555 1_555 yes
C(29) C(28) C(27) C(32) 179.0(9) 1_555 1_555 1_555 1_555 yes
C(29) C(30) C(25) C(31) -178.4(10) 1_555 1_555 1_555 1_555 yes
